data_7005071
loop_
_publ_author_name
'Zhao, Hanhua'
'Lopez, Nazario'
'Prosvirin, Andrey'
'Chifotides, Helen T.'
'Dunbar, Kim R.'

_publ_section_title
;
 Lanthanide-3d cyanometalate chains Ln(III)-M(III) (Ln=Pr, Nd, Sm, Eu,
 Gd, Tb; M=Fe) with the tridentate ligand
 2,4,6-tri(2-pyridyl)-1,3,5-triazine (tptz): evidence of ferromagnetic
 interactions for the Sm(III)-M(III) compounds (M=Fe, Cr).
;
_journal_issue 8
_journal_name_full 'Dalton transactions (Cambridge, England : 2003)'
_journal_page_first 878
_journal_page_last 888
_journal_paper_doi 10.1039/b616016f
_journal_year 2007
_chemical_formula_moiety '[Sm(tptz)(H2O)4Co(CN)6]8H2O'
_chemical_formula_sum 'C24 H36 Co N12 O12 Sm'
_chemical_formula_weight 893.93
_chemical_name_common
;
Catena-(trans-biscyano-tetra-agua-(2,4,6-tri(2-pyridyl)-1,3,5-
triazine)-tetracyano-cobalt(iii)-samarium(iii) octahydrate
;
_space_group_IT_number 15
_symmetry_space_group_name_Hall '-C 2yc'
_symmetry_space_group_name_H-M 'C 1 2/c 1'
_atom_sites_solution_hydrogens geom
_atom_sites_solution_primary direct
_atom_sites_solution_secondary difmap
_audit_creation_method SHELXL-97
_cell_angle_alpha 90.00
_cell_angle_beta 103.31(3)
_cell_angle_gamma 90.00
_cell_formula_units_Z 6
_cell_length_a 15.813(3)
_cell_length_b 14.070(3)
_cell_length_c 31.523(6)
_cell_measurement_temperature 110(2)
_cell_volume 6825(2)
_computing_structure_refinement 'SHELXL-97 (Sheldrick, 1997)'
_computing_structure_solution 'SHELXS-97 (Sheldrick, 1990)'
_diffrn_ambient_temperature 110(2)
_diffrn_measured_fraction_theta_full 0.909
_diffrn_measured_fraction_theta_max 0.909
_diffrn_radiation_monochromator graphite
_diffrn_radiation_source 'fine-focus sealed tube'
_diffrn_radiation_type MoK\a
_diffrn_radiation_wavelength 0.71073
_diffrn_reflns_av_R_equivalents 0.0561
_diffrn_reflns_av_sigmaI/netI 0.0765
_diffrn_reflns_limit_h_max 20
_diffrn_reflns_limit_h_min -20
_diffrn_reflns_limit_k_max 18
_diffrn_reflns_limit_k_min -12
_diffrn_reflns_limit_l_max 41
_diffrn_reflns_limit_l_min -38
_diffrn_reflns_number 20483
_diffrn_reflns_theta_full 28.37
_diffrn_reflns_theta_max 28.37
_diffrn_reflns_theta_min 1.33
_exptl_absorpt_coefficient_mu 1.700
_exptl_crystal_colour colorless
_exptl_crystal_density_diffrn 1.305
_exptl_crystal_density_method 'not measured'
_exptl_crystal_description plate
_exptl_crystal_F_000 2694
_exptl_crystal_size_max 0.22
_exptl_crystal_size_mid 0.05
_exptl_crystal_size_min 0.01
_refine_diff_density_max 1.716
_refine_diff_density_min -1.620
_refine_diff_density_rms 0.175
_refine_ls_extinction_method none
_refine_ls_goodness_of_fit_ref 1.036
_refine_ls_hydrogen_treatment mixed
_refine_ls_matrix_type full
_refine_ls_number_parameters 446
_refine_ls_number_reflns 7758
_refine_ls_number_restraints 0
_refine_ls_restrained_S_all 1.036
_refine_ls_R_factor_all 0.0806
_refine_ls_R_factor_gt 0.0564
_refine_ls_shift/su_max 1.555
_refine_ls_shift/su_mean 0.020
_refine_ls_structure_factor_coef Fsqd
_refine_ls_weighting_details 'calc w=1/[\s^2^(Fo^2^)+(0.0582P)^2^+56.0429P] where P=(Fo^2^+2Fc^2^)/3'
_refine_ls_weighting_scheme calc
_refine_ls_wR_factor_gt 0.1272
_refine_ls_wR_factor_ref 0.1374
_reflns_number_gt 5905
_reflns_number_total 7758
_reflns_threshold_expression >2sigma(I)
_cod_data_source_file b616016f.txt
_cod_data_source_block compound7
_cod_database_code 7005071

loop_
_symmetry_equiv_pos_as_xyz
'x, y, z'
'-x, y, -z+1/2'
'x+1/2, y+1/2, z'
'-x+1/2, y+1/2, -z+1/2'
'-x, -y, -z'
'x, -y, z-1/2'
'-x+1/2, -y+1/2, -z'
'x+1/2, -y+1/2, z-1/2'

loop_
_atom_site_label
_atom_site_type_symbol
_atom_site_fract_x
_atom_site_fract_y
_atom_site_fract_z
_atom_site_U_iso_or_equiv
_atom_site_adp_type
_atom_site_occupancy
_atom_site_symmetry_multiplicity
_atom_site_calc_flag
_atom_site_refinement_flags
_atom_site_disorder_assembly
_atom_site_disorder_group
Sm1 Sm 0.465205(19) 0.30814(2) 0.103967(10) 0.01559(10) Uani 1 1 d . . .
Co1 Co 0.25708(5) -0.00293(6) 0.10748(2) 0.01509(18) Uani 1 1 d . . .
N12 N 0.6896(4) 0.4983(5) 0.32152(19) 0.0360(15) Uani 1 1 d . . .
N7 N 0.5351(3) 0.2076(4) 0.17287(18) 0.0214(12) Uani 1 1 d . . .
C1 C 0.3323(4) 0.0962(5) 0.10014(19) 0.0194(13) Uani 1 1 d . . .
N8 N 0.5234(3) 0.3984(4) 0.17602(15) 0.0152(10) Uani 1 1 d . . .
C13 C 0.5232(4) 0.4939(4) 0.17831(19) 0.0163(12) Uani 1 1 d . . .
C11 C 0.5710(4) 0.2501(5) 0.2114(2) 0.0235(14) Uani 1 1 d . . .
C12 C 0.5675(4) 0.3545(4) 0.21216(19) 0.0172(12) Uani 1 1 d . . .
N11 N 0.5610(3) 0.5440(4) 0.21294(17) 0.0197(11) Uani 1 1 d . . .
C2 C 0.1775(4) -0.0969(5) 0.11557(18) 0.0195(13) Uani 1 1 d . . .
C5 C 0.1666(4) 0.0534(5) 0.0657(2) 0.0218(14) Uani 1 1 d . . .
N9 N 0.4449(3) 0.4935(4) 0.10323(17) 0.0230(12) Uani 1 1 d . . .
N1 N 0.3760(4) 0.1603(4) 0.09757(18) 0.0268(13) Uani 1 1 d . . .
N2 N 0.6244(3) 0.3479(4) 0.11755(16) 0.0212(11) Uani 1 1 d . . .
O1 O 0.5319(4) 0.1807(4) 0.0718(2) 0.0468(15) Uani 1 1 d . . .
C19 C 0.6056(4) 0.4940(5) 0.24653(19) 0.0197(13) Uani 1 1 d . . .
O4 O 0.3475(3) 0.3300(4) 0.14231(16) 0.0377(13) Uani 1 1 d . . .
C10 C 0.6108(5) 0.2000(6) 0.2489(3) 0.040(2) Uani 1 1 d . . .
H10 H 0.6360 0.2323 0.2752 0.048 Uiso 1 1 calc R . .
C7 C 0.5395(4) 0.1126(5) 0.1720(3) 0.0330(17) Uani 1 1 d . . .
H7 H 0.5159 0.0808 0.1453 0.040 Uiso 1 1 calc R . .
N10 N 0.6108(3) 0.3994(4) 0.24831(16) 0.0219(12) Uani 1 1 d . . .
N3 N 0.4033(4) -0.0966(5) 0.1737(2) 0.0418(17) Uani 1 1 d . . .
C14 C 0.4789(4) 0.5463(4) 0.1387(2) 0.0196(13) Uani 1 1 d . . .
C6 C 0.2265(4) 0.0749(5) 0.1507(2) 0.0247(15) Uani 1 1 d . . .
C4 C 0.2880(4) -0.0749(5) 0.0628(2) 0.0228(14) Uani 1 1 d . . .
N4 N 0.3055(5) -0.1187(5) 0.0354(2) 0.0416(16) Uani 1 1 d . . .
O2 O 0.5047(3) 0.3680(5) 0.03646(16) 0.0569(19) Uani 1 1 d . . .
C22 C 0.7169(5) 0.6944(6) 0.3165(3) 0.0396(19) Uani 1 1 d . . .
H22 H 0.7253 0.7610 0.3150 0.048 Uiso 1 1 calc R . .
N5 N 0.1112(4) 0.0859(5) 0.0400(2) 0.0433(17) Uani 1 1 d . . .
C3 C 0.3478(4) -0.0613(5) 0.1487(2) 0.0255(15) Uani 1 1 d . . .
C20 C 0.6551(4) 0.5488(5) 0.2845(2) 0.0228(14) Uani 1 1 d . . .
C24 C 0.7387(5) 0.5469(7) 0.3544(2) 0.040(2) Uani 1 1 d . . .
H24 H 0.7646 0.5132 0.3802 0.047 Uiso 1 1 calc R . .
C9 C 0.6127(5) 0.1026(6) 0.2465(3) 0.056(3) Uani 1 1 d . . .
H9 H 0.6387 0.0661 0.2714 0.068 Uiso 1 1 calc R . .
C8 C 0.5767(5) 0.0590(5) 0.2080(3) 0.048(2) Uani 1 1 d . . .
H8 H 0.5772 -0.0084 0.2060 0.058 Uiso 1 1 calc R . .
C15 C 0.4728(4) 0.6446(5) 0.1393(3) 0.0336(17) Uani 1 1 d . . .
H15 H 0.4972 0.6798 0.1649 0.040 Uiso 1 1 calc R . .
C21 C 0.6662(5) 0.6441(5) 0.2816(2) 0.0315(16) Uani 1 1 d . . .
H21 H 0.6393 0.6767 0.2556 0.038 Uiso 1 1 calc R . .
C16 C 0.4299(5) 0.6897(6) 0.1013(3) 0.044(2) Uani 1 1 d . . .
H16 H 0.4246 0.7570 0.1003 0.053 Uiso 1 1 calc R . .
C17 C 0.3955(5) 0.6364(6) 0.0655(3) 0.042(2) Uani 1 1 d . . .
H17 H 0.3654 0.6662 0.0394 0.050 Uiso 1 1 calc R . .
C18 C 0.4043(5) 0.5396(6) 0.0672(2) 0.0320(17) Uani 1 1 d . . .
H18 H 0.3805 0.5037 0.0418 0.038 Uiso 1 1 calc R . .
C23 C 0.7542(5) 0.6430(7) 0.3532(3) 0.044(2) Uani 1 1 d . . .
H23 H 0.7904 0.6737 0.3776 0.052 Uiso 1 1 calc R . .
O5 O 0.6625(4) 0.2230(4) 0.03486(19) 0.0487(16) Uani 1 1 d . . .
O3 O 0.3375(3) 0.3305(4) 0.04386(19) 0.0466(15) Uani 1 1 d . . .
N6 N 0.2106(4) 0.1281(6) 0.1754(2) 0.0477(19) Uani 1 1 d . . .
O9 O 0.8203(7) 0.3185(6) 0.2990(3) 0.106(3) Uani 1 1 d . . .
O6 O 0.4194(7) 0.0444(7) 0.0091(3) 0.117(4) Uani 1 1 d . . .
O8 O 0.1665(6) 0.2818(7) 0.1005(6) 0.169(7) Uani 1 1 d . . .
O11 O 0.5344(8) -0.1801(9) 0.2399(4) 0.149(5) Uani 1 1 d . . .
O10 O 0.5694(8) -0.1167(8) 0.1351(5) 0.156(5) Uani 1 1 d . . .
O7 O 0.1673(6) 0.3038(8) 0.0254(6) 0.186(7) Uani 1 1 d . . .
O12 O 0.5247(19) -0.0084(19) 0.0662(9) 0.359(13) Uiso 1 1 d . . .

loop_
_atom_site_aniso_label
_atom_site_aniso_U_11
_atom_site_aniso_U_22
_atom_site_aniso_U_33
_atom_site_aniso_U_23
_atom_site_aniso_U_13
_atom_site_aniso_U_12
Sm1 0.01214(15) 0.01839(17) 0.01646(16) -0.00191(14) 0.00376(10) -0.00365(13)
Co1 0.0125(4) 0.0197(4) 0.0133(4) 0.0003(3) 0.0035(3) -0.0058(3)
N12 0.029(3) 0.055(4) 0.022(3) -0.009(3) 0.001(2) -0.003(3)
N7 0.017(3) 0.013(3) 0.033(3) 0.002(2) 0.004(2) -0.003(2)
C1 0.019(3) 0.022(3) 0.017(3) -0.003(3) 0.004(2) -0.010(3)
N8 0.013(2) 0.016(3) 0.016(2) 0.001(2) 0.0035(19) -0.003(2)
C13 0.013(3) 0.019(3) 0.019(3) -0.001(2) 0.007(2) -0.002(2)
C11 0.018(3) 0.019(3) 0.031(4) 0.011(3) 0.001(3) -0.004(3)
C12 0.019(3) 0.016(3) 0.017(3) 0.002(2) 0.005(2) -0.002(2)
N11 0.018(3) 0.019(3) 0.023(3) -0.001(2) 0.007(2) -0.001(2)
C2 0.017(3) 0.028(4) 0.012(3) 0.000(3) 0.000(2) 0.000(3)
C5 0.024(3) 0.021(3) 0.020(3) -0.006(3) 0.005(3) -0.008(3)
N9 0.021(3) 0.026(3) 0.021(3) 0.007(2) 0.002(2) 0.004(2)
N1 0.028(3) 0.035(3) 0.020(3) -0.003(2) 0.010(2) -0.015(3)
N2 0.020(3) 0.024(3) 0.019(3) 0.000(2) 0.002(2) -0.007(2)
O1 0.047(3) 0.045(4) 0.063(4) -0.024(3) 0.043(3) -0.014(3)
C19 0.017(3) 0.031(4) 0.013(3) -0.004(3) 0.007(2) -0.006(3)
O4 0.023(2) 0.055(4) 0.038(3) -0.024(3) 0.013(2) -0.011(2)
C10 0.036(4) 0.034(4) 0.039(4) 0.012(4) -0.016(3) -0.015(4)
C7 0.021(3) 0.018(4) 0.056(5) 0.002(3) 0.001(3) -0.005(3)
N10 0.024(3) 0.026(3) 0.015(3) 0.000(2) 0.002(2) -0.003(2)
N3 0.035(4) 0.036(4) 0.046(4) 0.010(3) -0.009(3) -0.008(3)
C14 0.014(3) 0.017(3) 0.028(3) 0.008(3) 0.004(2) 0.000(2)
C6 0.016(3) 0.039(4) 0.019(3) -0.004(3) 0.003(2) -0.009(3)
C4 0.021(3) 0.025(4) 0.024(3) 0.002(3) 0.007(3) -0.003(3)
N4 0.055(4) 0.039(4) 0.034(4) -0.004(3) 0.017(3) 0.005(3)
O2 0.027(3) 0.120(6) 0.022(3) 0.026(3) 0.005(2) 0.022(3)
C22 0.033(4) 0.045(5) 0.041(4) -0.023(4) 0.009(3) -0.012(4)
N5 0.038(4) 0.056(5) 0.029(3) 0.005(3) -0.006(3) 0.009(3)
C3 0.021(3) 0.029(4) 0.024(3) 0.006(3) 0.001(3) -0.011(3)
C20 0.021(3) 0.028(4) 0.020(3) -0.011(3) 0.007(3) -0.003(3)
C24 0.027(4) 0.064(6) 0.024(4) -0.014(4) -0.001(3) 0.000(4)
C9 0.041(5) 0.034(5) 0.073(6) 0.035(5) -0.031(4) -0.014(4)
C8 0.031(4) 0.013(4) 0.088(7) 0.018(4) -0.011(4) -0.006(3)
C15 0.025(4) 0.022(4) 0.051(5) 0.009(3) 0.003(3) -0.002(3)
C21 0.029(4) 0.033(4) 0.034(4) -0.013(3) 0.011(3) -0.002(3)
C16 0.030(4) 0.025(4) 0.074(6) 0.025(4) 0.004(4) -0.003(3)
C17 0.037(4) 0.030(4) 0.053(5) 0.027(4) -0.002(4) 0.003(3)
C18 0.030(4) 0.039(4) 0.026(4) 0.011(3) 0.004(3) 0.002(3)
C23 0.030(4) 0.056(6) 0.041(5) -0.030(4) 0.002(3) -0.013(4)
O5 0.054(4) 0.051(4) 0.055(4) -0.021(3) 0.041(3) -0.020(3)
O3 0.031(3) 0.041(3) 0.052(3) 0.007(3) -0.022(2) -0.002(2)
N6 0.038(4) 0.073(6) 0.031(4) -0.027(4) 0.006(3) -0.002(4)
O9 0.155(9) 0.078(6) 0.120(7) -0.039(5) 0.100(7) -0.047(6)
O6 0.169(10) 0.108(8) 0.110(7) -0.023(6) 0.104(7) 0.005(7)
O8 0.065(6) 0.088(7) 0.36(2) -0.089(10) 0.064(9) -0.016(5)
O11 0.141(12) 0.165(12) 0.152(11) -0.007(9) 0.056(9) 0.018(8)
O10 0.129(9) 0.091(8) 0.225(14) -0.020(9) -0.008(9) -0.005(7)
O7 0.062(6) 0.138(10) 0.308(18) 0.094(11) -0.057(8) -0.044(6)

loop_
_atom_type_symbol
_atom_type_description
_atom_type_scat_dispersion_real
_atom_type_scat_dispersion_imag
_atom_type_scat_source
C C 0.0033 0.0016 'International Tables Vol C Tables 4.2.6.8 and 6.1.1.4'
H H 0.0000 0.0000 'International Tables Vol C Tables 4.2.6.8 and 6.1.1.4'
N N 0.0061 0.0033 'International Tables Vol C Tables 4.2.6.8 and 6.1.1.4'
O O 0.0106 0.0060 'International Tables Vol C Tables 4.2.6.8 and 6.1.1.4'
Co Co 0.3494 0.9721 'International Tables Vol C Tables 4.2.6.8 and 6.1.1.4'
Sm Sm -0.1638 3.4418 'International Tables Vol C Tables 4.2.6.8 and 6.1.1.4'

loop_
_geom_angle_atom_site_label_1
_geom_angle_atom_site_label_2
_geom_angle_atom_site_label_3
_geom_angle
_geom_angle_site_symmetry_1
_geom_angle_site_symmetry_3
_geom_angle_publ_flag
O1 Sm1 O3 97.6(2) . . ?
O1 Sm1 O4 138.65(18) . . ?
O3 Sm1 O4 77.4(2) . . ?
O1 Sm1 N1 68.97(18) . . ?
O3 Sm1 N1 72.20(19) . . ?
O4 Sm1 N1 70.50(18) . . ?
O1 Sm1 O2 71.0(2) . . ?
O3 Sm1 O2 67.76(19) . . ?
O4 Sm1 O2 137.92(19) . . ?
N1 Sm1 O2 117.4(2) . . ?
O1 Sm1 N2 73.78(18) . . ?
O3 Sm1 N2 135.80(19) . . ?
O4 Sm1 N2 136.75(16) . . ?
N1 Sm1 N2 136.37(19) . . ?
O2 Sm1 N2 68.49(17) . . ?
O1 Sm1 N8 129.25(19) . . ?
O3 Sm1 N8 132.91(18) . . ?
O4 Sm1 N8 70.29(15) . . ?
N1 Sm1 N8 124.18(16) . . ?
O2 Sm1 N8 118.4(2) . . ?
N2 Sm1 N8 66.48(16) . . ?
O1 Sm1 N7 78.77(19) . . ?
O3 Sm1 N7 145.83(17) . . ?
O4 Sm1 N7 83.26(18) . . ?
N1 Sm1 N7 74.90(17) . . ?
O2 Sm1 N7 138.51(16) . . ?
N2 Sm1 N7 76.33(16) . . ?
N8 Sm1 N7 62.48(16) . . ?
O1 Sm1 N9 142.81(18) . . ?
O3 Sm1 N9 77.80(17) . . ?
O4 Sm1 N9 77.04(17) . . ?
N1 Sm1 N9 139.56(18) . . ?
O2 Sm1 N9 73.3(2) . . ?
N2 Sm1 N9 84.04(17) . . ?
N8 Sm1 N9 62.43(16) . . ?
N7 Sm1 N9 124.87(16) . . ?
C1 Co1 C5 90.1(3) . . ?
C1 Co1 C2 176.8(3) . . ?
C5 Co1 C2 88.0(3) . . ?
C1 Co1 C3 90.3(3) . . ?
C5 Co1 C3 179.0(3) . . ?
C2 Co1 C3 91.5(3) . . ?
C1 Co1 C4 91.5(3) . . ?
C5 Co1 C4 89.4(3) . . ?
C2 Co1 C4 91.1(3) . . ?
C3 Co1 C4 89.7(3) . . ?
C1 Co1 C6 86.2(3) . . ?
C5 Co1 C6 88.9(3) . . ?
C2 Co1 C6 91.1(3) . . ?
C3 Co1 C6 92.0(3) . . ?
C4 Co1 C6 177.2(3) . . ?
C24 N12 C20 116.4(7) . . ?
C7 N7 C11 116.5(6) . . ?
C7 N7 Sm1 122.5(5) . . ?
C11 N7 Sm1 121.0(4) . . ?
N1 C1 Co1 175.4(6) . . ?
C12 N8 C13 114.9(5) . . ?
C12 N8 Sm1 122.1(4) . . ?
C13 N8 Sm1 122.3(4) . . ?
N11 C13 N8 124.8(6) . . ?
N11 C13 C14 117.9(6) . . ?
N8 C13 C14 117.3(5) . . ?
N7 C11 C10 123.3(6) . . ?
N7 C11 C12 116.5(5) . . ?
C10 C11 C12 120.2(6) . . ?
N8 C12 N10 124.5(6) . . ?
N8 C12 C11 117.4(5) . . ?
N10 C12 C11 118.0(5) . . ?
C13 N11 C19 115.6(5) . . ?
N2 C2 Co1 174.6(5) 3_445 . ?
N5 C5 Co1 178.7(7) . . ?
C18 N9 C14 117.3(6) . . ?
C18 N9 Sm1 121.6(5) . . ?
C14 N9 Sm1 121.0(4) . . ?
C1 N1 Sm1 170.3(5) . . ?
C2 N2 Sm1 148.3(5) 3 . ?
N11 C19 N10 125.3(6) . . ?
N11 C19 C20 116.8(6) . . ?
N10 C19 C20 117.9(6) . . ?
C9 C10 C11 118.0(7) . . ?
N7 C7 C8 123.0(7) . . ?
C19 N10 C12 114.8(5) . . ?
N9 C14 C15 123.0(6) . . ?
N9 C14 C13 116.6(5) . . ?
C15 C14 C13 120.4(6) . . ?
N6 C6 Co1 174.5(7) . . ?
N4 C4 Co1 179.0(7) . . ?
C23 C22 C21 117.0(8) . . ?
N3 C3 Co1 179.7(7) . . ?
C21 C20 N12 122.6(6) . . ?
C21 C20 C19 120.6(6) . . ?
N12 C20 C19 116.8(6) . . ?
N12 C24 C23 124.0(8) . . ?
C8 C9 C10 119.3(7) . . ?
C9 C8 C7 119.9(7) . . ?
C16 C15 C14 117.8(7) . . ?
C20 C21 C22 120.4(7) . . ?
C17 C16 C15 119.1(7) . . ?
C16 C17 C18 119.9(7) . . ?
N9 C18 C17 122.8(7) . . ?
C22 C23 C24 119.6(7) . . ?

loop_
_geom_bond_atom_site_label_1
_geom_bond_atom_site_label_2
_geom_bond_distance
_geom_bond_site_symmetry_2
_geom_bond_publ_flag
Sm1 O1 2.419(5) . ?
Sm1 O3 2.451(5) . ?
Sm1 O4 2.461(5) . ?
Sm1 N1 2.495(6) . ?
Sm1 O2 2.498(5) . ?
Sm1 N2 2.517(5) . ?
Sm1 N8 2.580(5) . ?
Sm1 N7 2.614(5) . ?
Sm1 N9 2.627(6) . ?
Co1 C1 1.881(6) . ?
Co1 C5 1.882(7) . ?
Co1 C2 1.882(6) . ?
Co1 C3 1.888(7) . ?
Co1 C4 1.888(7) . ?
Co1 C6 1.895(7) . ?
N12 C24 1.332(9) . ?
N12 C20 1.366(9) . ?
N7 C7 1.339(8) . ?
N7 C11 1.355(8) . ?
C1 N1 1.151(8) . ?
N8 C12 1.342(7) . ?
N8 C13 1.346(8) . ?
C13 N11 1.320(8) . ?
C13 C14 1.480(8) . ?
C11 C10 1.395(9) . ?
C11 C12 1.469(9) . ?
C12 N10 1.344(8) . ?
N11 C19 1.330(8) . ?
C2 N2 1.157(8) 3_445 ?
C5 N5 1.143(8) . ?
N9 C18 1.336(8) . ?
N9 C14 1.347(8) . ?
N2 C2 1.157(8) 3 ?
C19 N10 1.333(8) . ?
C19 C20 1.487(8) . ?
C10 C9 1.373(11) . ?
C7 C8 1.377(10) . ?
N3 C3 1.149(9) . ?
C14 C15 1.387(9) . ?
C6 N6 1.149(9) . ?
C4 N4 1.145(9) . ?
C22 C23 1.377(12) . ?
C22 C21 1.397(10) . ?
C20 C21 1.358(10) . ?
C24 C23 1.376(12) . ?
C9 C8 1.362(12) . ?
C15 C16 1.386(10) . ?
C16 C17 1.360(12) . ?
C17 C18 1.368(11) . ?
O11 O11 1.38(2) 2_655 ?
